data_2206909
loop_
_publ_author_name
'Ai-Yun Fu'
'Da-Qi Wang'
'Cun-Lan Zhang'

_publ_section_title
;1,10-Phenanthrolinium--6-carboxypyridine-2-carboxylate--1,10-phenanthroline--pyridine-2,6-dicarboxylic
 acid--ethanol--water (1/1/1/1/1/1)
;
_journal_coeditor_code CI6638
_journal_issue 10
_journal_name_full 'Acta Crystallographica Section E'
_journal_page_first o3119
_journal_page_last o3121
_journal_paper_doi 10.1107/S1600536805027236
_journal_volume 61
_journal_year 2005
_chemical_formula_moiety 'C12 H9 N2 +, C7 H4 N O4 -, C12 H8 N2, C7 H5 N O4, C2 H6 O, H2 O'
_chemical_formula_sum 'C40 H34 N6 O10'
_chemical_formula_weight 758.73
_chemical_name_systematic
;
1,10-Phenanthrolinium--6-carboxypyridine-2-carboxylate--1,10-
phenanthroline--pyridine-2,6-dicarboxylic acid--ethanol--water (1/1/1/1/1/1)
;
_space_group_IT_number 14
_symmetry_cell_setting monoclinic
_symmetry_space_group_name_Hall '-P 2ybc'
_symmetry_space_group_name_H-M 'P 1 21/c 1'
_atom_sites_solution_hydrogens geom
_atom_sites_solution_primary direct
_atom_sites_solution_secondary difmap
_audit_creation_method SHELXL-97
_cell_angle_alpha 90.00
_cell_angle_beta 116.72(2)
_cell_angle_gamma 90.00
_cell_formula_units_Z 4
_cell_length_a 20.802(7)
_cell_length_b 7.861(3)
_cell_length_c 24.488(6)
_cell_measurement_reflns_used 1469
_cell_measurement_temperature 293(2)
_cell_measurement_theta_max 20.193
_cell_measurement_theta_min 2.551
_cell_volume 3577(2)
_computing_cell_refinement 'SAINT (Bruker, 1997)'
_computing_data_collection 'SMART (Bruker, 1997)'
_computing_data_reduction SAINT
_computing_molecular_graphics 'ORTEPIII (Burnett & Johnson, 1996) and PLATON (Spek, 2003)'
_computing_publication_material SHELXL97
_computing_structure_refinement 'SHELXL97 (Sheldrick, 1997)'
_computing_structure_solution 'SHELXS97 (Sheldrick, 1990)'
_diffrn_ambient_temperature 293(2)
_diffrn_measured_fraction_theta_full 0.999
_diffrn_measured_fraction_theta_max 0.999
_diffrn_measurement_device_type 'Bruker SMART CCD area-detector'
_diffrn_measurement_method '\f and \w'
_diffrn_radiation_monochromator graphite
_diffrn_radiation_source 'fine-focus sealed tube'
_diffrn_radiation_type MoK\a
_diffrn_radiation_wavelength 0.71073
_diffrn_reflns_av_R_equivalents 0.1111
_diffrn_reflns_av_sigmaI/netI 0.1533
_diffrn_reflns_limit_h_max 20
_diffrn_reflns_limit_h_min -24
_diffrn_reflns_limit_k_max 9
_diffrn_reflns_limit_k_min -8
_diffrn_reflns_limit_l_max 29
_diffrn_reflns_limit_l_min -29
_diffrn_reflns_number 18072
_diffrn_reflns_theta_full 25.03
_diffrn_reflns_theta_max 25.03
_diffrn_reflns_theta_min 1.86
_diffrn_standards_decay_% 0
_diffrn_standards_number 0
_exptl_absorpt_coefficient_mu 0.103
_exptl_absorpt_correction_T_max 0.9887
_exptl_absorpt_correction_T_min 0.9608
_exptl_absorpt_correction_type multi-scan
_exptl_absorpt_process_details '(SADABS; Bruker, 1997)'
_exptl_crystal_colour colourless
_exptl_crystal_density_diffrn 1.409
_exptl_crystal_density_method 'not measured'
_exptl_crystal_description Prism
_exptl_crystal_F_000 1584
_exptl_crystal_size_max 0.39
_exptl_crystal_size_mid 0.13
_exptl_crystal_size_min 0.11
_refine_diff_density_max 0.317
_refine_diff_density_min -0.276
_refine_ls_extinction_method none
_refine_ls_goodness_of_fit_ref 0.999
_refine_ls_hydrogen_treatment mixed
_refine_ls_matrix_type full
_refine_ls_number_parameters 512
_refine_ls_number_reflns 6314
_refine_ls_number_restraints 3
_refine_ls_restrained_S_all 0.999
_refine_ls_R_factor_all 0.1987
_refine_ls_R_factor_gt 0.0600
_refine_ls_shift/su_max 0.001
_refine_ls_shift/su_mean 0.000
_refine_ls_structure_factor_coef Fsqd
_refine_ls_weighting_details 'calc w = 1/[\s^2^(Fo^2^)+(0.0316P)^2^] where P = (Fo^2^+2Fc^2^)/3'
_refine_ls_weighting_scheme calc
_refine_ls_wR_factor_gt 0.1039
_refine_ls_wR_factor_ref 0.1410
_reflns_number_gt 2335
_reflns_number_total 6314
_reflns_threshold_expression I>2\s(I)
_cod_data_source_file ci6638.cif
_cod_data_source_block I
_cod_depositor_comments
;
The following automatic conversions were performed:
'_symmetry_cell_setting' value 'Monoclinic' changed to 'monoclinic'
according to '/home/saulius/struct/CIF-dictionaries/cif_core.dic'
dictionary named 'cif_core.dic' version 2.4.1 from 2010-06-29.

Automatic conversion script
Id: cif_fix_enum 1527 2010-12-29 10:47:43Z saulius 

The following automatic conversions were performed:

'_symmetry_cell_setting' value 'Monoclinic' changed to 'monoclinic'
according to /home/saulius/struct/CIF-dictionaries/cif_core.dic
dictionary named 'cif_core.dic' version 2.4.1 from 2010-06-29.

Automatic conversion script
Id: cif_fix_values 1715 2011-07-08 13:25:40Z adriana 
;
_cod_original_sg_symbol_H-M 'P 21/c'
_cod_database_code 2206909
_cod_database_fobs_code 2206909

loop_
_symmetry_equiv_pos_as_xyz
'x, y, z'
'-x, y+1/2, -z+1/2'
'-x, -y, -z'
'x, -y-1/2, z-1/2'

loop_
_atom_site_label
_atom_site_fract_x
_atom_site_fract_y
_atom_site_fract_z
_atom_site_U_iso_or_equiv
_atom_site_adp_type
_atom_site_calc_flag
_atom_site_refinement_flags
_atom_site_occupancy
_atom_site_type_symbol
N1 0.31411(17) 0.9708(5) 0.43521(14) 0.0332(9) Uani d . 1 N
N2 0.00145(17) 0.6586(4) 0.15388(15) 0.0361(10) Uani d . 1 N
N3 0.44876(18) 0.1812(5) 0.26605(15) 0.0400(10) Uani d . 1 N
H3A 0.4715 0.2073 0.2453 0.048 Uiso calc R 1 H
N4 0.37995(19) 0.3238(5) 0.15210(17) 0.0498(11) Uani d . 1 N
N5 0.44540(19) 0.6706(5) 0.27840(16) 0.0438(11) Uani d . 1 N
N6 0.37732(18) 0.8185(5) 0.16442(16) 0.0445(11) Uani d . 1 N
O1 0.42160(16) 0.6114(4) 0.50427(14) 0.0562(10) Uani d . 1 O
O2 0.44797(15) 0.8612(4) 0.47770(16) 0.0543(9) Uani d . 1 O
H2 0.4878 0.8180 0.4889 0.081 Uiso calc R 1 H
O3 0.28155(16) 1.3022(4) 0.40165(14) 0.0569(10) Uani d . 1 O
O4 0.16697(15) 1.2283(4) 0.34571(13) 0.0543(10) Uani d . 1 O
H4 0.1626 1.3273 0.3341 0.081 Uiso calc R 1 H
O5 0.13427(14) 0.5049(4) 0.29544(12) 0.0470(9) Uani d . 1 O
O6 0.07446(16) 0.3699(4) 0.20677(14) 0.0554(10) Uani d . 1 O
O7 -0.10034(15) 0.6392(5) 0.03873(13) 0.0637(11) Uani d . 1 O
H7 -0.0709 0.5718 0.0624 0.096 Uiso calc R 1 H
O8 -0.12805(18) 0.9093(5) 0.03834(15) 0.0816(13) Uani d . 1 O
O9 0.02655(19) 0.8510(4) 0.41466(15) 0.0834(12) Uani d . 1 O
H9 -0.0035 0.8705 0.3795 0.125 Uiso calc R 1 H
O10 0.42593(17) 0.2480(4) 0.49538(17) 0.0658(11) Uani d D 1 O
C1 0.4037(2) 0.7489(6) 0.4815(2) 0.0369(12) Uani d . 1 C
C2 0.3273(2) 0.8090(6) 0.45379(17) 0.0289(11) Uani d . 1 C
C3 0.2740(2) 0.6941(6) 0.44728(18) 0.0421(12) Uani d . 1 C
H3 0.2854 0.5820 0.4600 0.051 Uiso calc R 1 H
C4 0.2037(2) 0.7489(6) 0.42162(19) 0.0450(13) Uani d . 1 C
H4A 0.1671 0.6755 0.4184 0.054 Uiso calc R 1 H
C5 0.1885(2) 0.9122(6) 0.40099(17) 0.0379(12) Uani d . 1 C
H5 0.1411 0.9506 0.3825 0.045 Uiso calc R 1 H
C6 0.2446(2) 1.0211(6) 0.40797(17) 0.0302(11) Uani d . 1 C
C7 0.2322(2) 1.2013(6) 0.38507(19) 0.0382(12) Uani d . 1 C
C8 -0.0903(3) 0.7904(7) 0.0649(2) 0.0516(14) Uani d . 1 C
C9 -0.0306(2) 0.8025(6) 0.12859(19) 0.0341(11) Uani d . 1 C
C10 -0.0115(2) 0.9592(6) 0.1570(2) 0.0475(13) Uani d . 1 C
H10 -0.0354 1.0575 0.1371 0.057 Uiso calc R 1 H
C11 0.0437(2) 0.9662(6) 0.2154(2) 0.0495(14) Uani d . 1 C
H11 0.0587 1.0696 0.2357 0.059 Uiso calc R 1 H
C12 0.0761(2) 0.8168(6) 0.24278(19) 0.0423(13) Uani d . 1 C
H12 0.1128 0.8176 0.2826 0.051 Uiso calc R 1 H
C13 0.0544(2) 0.6653(6) 0.21143(19) 0.0335(11) Uani d . 1 C
C14 0.0893(2) 0.4982(6) 0.2383(2) 0.0383(12) Uani d . 1 C
C15 0.4845(2) 0.1059(6) 0.3195(2) 0.0471(13) Uani d . 1 C
H15 0.5332 0.0821 0.3340 0.057 Uiso calc R 1 H
C16 0.4493(3) 0.0625(6) 0.3539(2) 0.0554(15) Uani d . 1 C
H16 0.4740 0.0077 0.3913 0.066 Uiso calc R 1 H
C17 0.3789(3) 0.1005(6) 0.3327(2) 0.0491(14) Uani d . 1 C
H17 0.3554 0.0738 0.3561 0.059 Uiso calc R 1 H
C18 0.3407(2) 0.1797(6) 0.2759(2) 0.0419(12) Uani d . 1 C
C19 0.3777(2) 0.2191(6) 0.2423(2) 0.0356(12) Uani d . 1 C
C20 0.3419(2) 0.2974(6) 0.1833(2) 0.0382(12) Uani d . 1 C
C21 0.2682(3) 0.3347(6) 0.1606(2) 0.0475(13) Uani d . 1 C
C22 0.2347(3) 0.4080(7) 0.1022(2) 0.0633(16) Uani d . 1 C
H22 0.1864 0.4387 0.0856 0.076 Uiso calc R 1 H
C23 0.2719(3) 0.4343(7) 0.0699(2) 0.0700(17) Uani d . 1 C
H23 0.2497 0.4806 0.0308 0.084 Uiso calc R 1 H
C24 0.3439(3) 0.3904(7) 0.0965(2) 0.0629(16) Uani d . 1 C
H24 0.3691 0.4089 0.0738 0.076 Uiso calc R 1 H
C25 0.2663(3) 0.2229(7) 0.2514(2) 0.0578(15) Uani d . 1 C
H25 0.2412 0.2000 0.2739 0.069 Uiso calc R 1 H
C26 0.2325(3) 0.2962(7) 0.1964(2) 0.0602(16) Uani d . 1 C
H26 0.1839 0.3227 0.1812 0.072 Uiso calc R 1 H
C27 0.4753(3) 0.5940(7) 0.3322(2) 0.0569(15) Uani d . 1 C
H27 0.5244 0.5714 0.3493 0.068 Uiso calc R 1 H
C28 0.4385(3) 0.5452(6) 0.3648(2) 0.0540(14) Uani d . 1 C
H28 0.4623 0.4899 0.4022 0.065 Uiso calc R 1 H
C29 0.3671(3) 0.5795(6) 0.3412(2) 0.0502(14) Uani d . 1 C
H29 0.3412 0.5466 0.3620 0.060 Uiso calc R 1 H
C30 0.3329(2) 0.6643(6) 0.2854(2) 0.0413(12) Uani d . 1 C
C31 0.3743(2) 0.7054(6) 0.25485(19) 0.0374(12) Uani d . 1 C
C32 0.3391(2) 0.7870(6) 0.1956(2) 0.0390(12) Uani d . 1 C
C33 0.2661(2) 0.8329(6) 0.1721(2) 0.0446(13) Uani d . 1 C
C34 0.2338(3) 0.9150(6) 0.1161(2) 0.0569(15) Uani d . 1 C
H34 0.1861 0.9498 0.1003 0.068 Uiso calc R 1 H
C35 0.2717(3) 0.9448(6) 0.0841(2) 0.0556(15) Uani d . 1 C
H35 0.2506 0.9979 0.0461 0.067 Uiso calc R 1 H
C36 0.3428(3) 0.8934(6) 0.1100(2) 0.0533(14) Uani d . 1 C
H36 0.3685 0.9124 0.0878 0.064 Uiso calc R 1 H
C37 0.2586(2) 0.7109(7) 0.2593(2) 0.0578(15) Uani d . 1 C
H37 0.2318 0.6842 0.2800 0.069 Uiso calc R 1 H
C38 0.2272(3) 0.7921(7) 0.2058(2) 0.0576(15) Uani d . 1 C
H38 0.1790 0.8227 0.1901 0.069 Uiso calc R 1 H
C39 -0.0069(3) 0.7685(8) 0.4466(2) 0.083(2) Uani d . 1 C
H39A -0.0286 0.6625 0.4264 0.100 Uiso calc R 1 H
H39B -0.0442 0.8403 0.4476 0.100 Uiso calc R 1 H
C40 0.0496(3) 0.7347(7) 0.5097(3) 0.099(2) Uani d . 1 C
H40A 0.0284 0.6792 0.5326 0.149 Uiso calc R 1 H
H40B 0.0708 0.8403 0.5291 0.149 Uiso calc R 1 H
H40C 0.0860 0.6627 0.5081 0.149 Uiso calc R 1 H
H1 0.419(2) 0.357(2) 0.492(2) 0.080 Uiso d D 1 H
H6 0.3912(18) 0.208(5) 0.4647(15) 0.080 Uiso d D 1 H

loop_
_atom_site_aniso_label
_atom_site_aniso_U_11
_atom_site_aniso_U_22
_atom_site_aniso_U_33
_atom_site_aniso_U_12
_atom_site_aniso_U_13
_atom_site_aniso_U_23
N1 0.033(2) 0.029(3) 0.035(2) 0.0005(19) 0.0134(18) 0.0010(19)
N2 0.032(2) 0.034(3) 0.039(2) 0.0043(19) 0.0132(19) 0.005(2)
N3 0.040(2) 0.048(3) 0.037(2) -0.002(2) 0.0207(19) 0.003(2)
N4 0.051(3) 0.061(3) 0.035(2) -0.005(2) 0.017(2) 0.003(2)
N5 0.034(2) 0.055(3) 0.037(2) 0.003(2) 0.0109(19) -0.004(2)
N6 0.041(2) 0.054(3) 0.037(2) -0.004(2) 0.015(2) -0.004(2)
O1 0.056(2) 0.031(2) 0.072(2) 0.0115(18) 0.0203(18) 0.020(2)
O2 0.033(2) 0.041(2) 0.083(2) 0.0070(17) 0.020(2) 0.0167(19)
O3 0.042(2) 0.034(2) 0.075(2) 0.0018(18) 0.0083(18) 0.0144(19)
O4 0.035(2) 0.045(2) 0.065(2) 0.0104(16) 0.0069(17) 0.0259(18)
O5 0.0407(19) 0.045(2) 0.0391(19) 0.0039(16) 0.0034(16) 0.0079(18)
O6 0.067(2) 0.032(2) 0.052(2) 0.0131(18) 0.0123(18) 0.0030(18)
O7 0.052(2) 0.070(3) 0.048(2) 0.005(2) 0.0032(17) 0.008(2)
O8 0.070(3) 0.074(3) 0.069(3) 0.027(2) 0.002(2) 0.030(2)
O9 0.097(3) 0.066(3) 0.060(2) -0.016(2) 0.012(2) 0.016(2)
O10 0.040(2) 0.052(2) 0.086(3) -0.0015(19) 0.0109(19) -0.011(2)
C1 0.037(3) 0.032(3) 0.039(3) -0.001(3) 0.015(2) -0.002(3)
C2 0.031(3) 0.022(3) 0.028(2) -0.001(2) 0.008(2) 0.004(2)
C3 0.051(3) 0.028(3) 0.042(3) 0.000(3) 0.015(3) 0.004(2)
C4 0.044(3) 0.037(3) 0.046(3) -0.008(3) 0.014(3) 0.005(3)
C5 0.029(3) 0.049(4) 0.030(3) -0.001(3) 0.009(2) -0.003(3)
C6 0.029(3) 0.031(3) 0.026(2) 0.001(2) 0.008(2) -0.001(2)
C7 0.031(3) 0.043(4) 0.038(3) 0.004(3) 0.014(2) 0.004(3)
C8 0.047(3) 0.049(4) 0.051(4) 0.004(3) 0.016(3) 0.011(3)
C9 0.028(3) 0.034(3) 0.037(3) 0.006(2) 0.012(2) 0.010(3)
C10 0.039(3) 0.038(4) 0.063(3) 0.013(3) 0.020(3) 0.013(3)
C11 0.045(3) 0.029(3) 0.066(4) 0.007(3) 0.018(3) -0.004(3)
C12 0.038(3) 0.040(3) 0.038(3) 0.006(3) 0.007(2) -0.002(3)
C13 0.031(3) 0.033(3) 0.035(3) -0.001(2) 0.014(2) -0.002(3)
C14 0.033(3) 0.030(3) 0.047(3) 0.007(3) 0.014(3) 0.010(3)
C15 0.041(3) 0.050(4) 0.043(3) 0.006(3) 0.012(3) 0.006(3)
C16 0.074(4) 0.048(4) 0.051(3) -0.003(3) 0.034(3) 0.008(3)
C17 0.052(3) 0.049(4) 0.058(4) -0.011(3) 0.036(3) -0.009(3)
C18 0.051(3) 0.043(3) 0.039(3) -0.003(3) 0.026(3) -0.009(3)
C19 0.031(3) 0.039(3) 0.036(3) -0.006(2) 0.015(2) -0.007(2)
C20 0.035(3) 0.041(3) 0.036(3) -0.007(2) 0.014(3) -0.011(2)
C21 0.043(3) 0.049(4) 0.044(3) 0.000(3) 0.014(3) -0.011(3)
C22 0.050(4) 0.071(5) 0.048(4) 0.001(3) 0.004(3) -0.003(3)
C23 0.073(4) 0.076(5) 0.044(4) 0.003(4) 0.012(3) 0.009(3)
C24 0.060(4) 0.074(5) 0.044(3) -0.012(3) 0.015(3) 0.005(3)
C25 0.044(3) 0.075(5) 0.066(4) -0.010(3) 0.034(3) -0.018(3)
C26 0.034(3) 0.082(5) 0.059(4) 0.007(3) 0.015(3) -0.016(3)
C27 0.042(3) 0.075(4) 0.052(3) 0.001(3) 0.018(3) 0.000(3)
C28 0.065(4) 0.054(4) 0.042(3) 0.000(3) 0.024(3) -0.004(3)
C29 0.061(4) 0.043(4) 0.057(3) -0.010(3) 0.036(3) -0.008(3)
C30 0.044(3) 0.034(3) 0.048(3) -0.005(3) 0.023(3) -0.006(3)
C31 0.038(3) 0.034(3) 0.037(3) -0.004(2) 0.015(3) -0.008(2)
C32 0.034(3) 0.032(3) 0.048(3) -0.004(2) 0.015(3) -0.009(3)
C33 0.039(3) 0.040(3) 0.050(3) -0.001(3) 0.016(3) -0.009(3)
C34 0.043(3) 0.054(4) 0.059(4) 0.006(3) 0.010(3) -0.003(3)
C35 0.063(4) 0.048(4) 0.039(3) 0.006(3) 0.008(3) -0.002(3)
C36 0.060(4) 0.052(4) 0.044(3) -0.004(3) 0.020(3) -0.004(3)
C37 0.042(3) 0.071(4) 0.069(4) -0.007(3) 0.033(3) -0.004(3)
C38 0.037(3) 0.069(4) 0.070(4) 0.002(3) 0.027(3) 0.001(3)
C39 0.088(5) 0.102(6) 0.065(4) 0.002(4) 0.039(4) -0.003(4)
C40 0.098(5) 0.105(6) 0.093(5) 0.023(4) 0.041(4) 0.029(4)

loop_
_atom_type_symbol
_atom_type_description
_atom_type_scat_dispersion_real
_atom_type_scat_dispersion_imag
_atom_type_scat_source
C C 0.0033 0.0016 'International Tables Vol C Tables 4.2.6.8 and 6.1.1.4'
H H 0.0000 0.0000 'International Tables Vol C Tables 4.2.6.8 and 6.1.1.4'
N N 0.0061 0.0033 'International Tables Vol C Tables 4.2.6.8 and 6.1.1.4'
O O 0.0106 0.0060 'International Tables Vol C Tables 4.2.6.8 and 6.1.1.4'

loop_
_geom_angle_atom_site_label_1
_geom_angle_atom_site_label_2
_geom_angle_atom_site_label_3
_geom_angle
_geom_angle_publ_flag
C2 N1 C6 117.2(4) ?
C9 N2 C13 117.5(4) ?
C15 N3 C19 122.9(4) ?
C15 N3 H3A 118.5 ?
C19 N3 H3A 118.5 ?
C24 N4 C20 116.0(4) ?
C27 N5 C31 116.9(4) ?
C36 N6 C32 117.2(4) ?
C1 O2 H2 109.5 ?
C7 O4 H4 109.5 ?
C8 O7 H7 109.5 ?
C39 O9 H9 109.5 ?
H1 O10 H6 105(3) ?
O1 C1 O2 124.2(4) y
O1 C1 C2 122.7(4) y
O2 C1 C2 113.1(4) y
N1 C2 C3 123.4(4) ?
N1 C2 C1 117.9(4) ?
C3 C2 C1 118.7(4) ?
C4 C3 C2 118.8(4) ?
C4 C3 H3 120.6 ?
C2 C3 H3 120.6 ?
C5 C4 C3 119.1(4) ?
C5 C4 H4A 120.4 ?
C3 C4 H4A 120.4 ?
C4 C5 C6 119.3(4) ?
C4 C5 H5 120.3 ?
C6 C5 H5 120.3 ?
N1 C6 C5 122.1(4) ?
N1 C6 C7 115.2(4) ?
C5 C6 C7 122.6(4) ?
O3 C7 O4 126.5(5) y
O3 C7 C6 121.0(4) y
O4 C7 C6 112.5(4) y
O8 C8 O7 120.9(5) y
O8 C8 C9 123.1(5) y
O7 C8 C9 116.0(5) y
N2 C9 C10 124.0(4) ?
N2 C9 C8 116.2(4) ?
C10 C9 C8 119.8(4) ?
C11 C10 C9 118.4(4) ?
C11 C10 H10 120.8 ?
C9 C10 H10 120.8 ?
C12 C11 C10 118.1(4) ?
C12 C11 H11 120.9 ?
C10 C11 H11 120.9 ?
C11 C12 C13 120.1(4) ?
C11 C12 H12 119.9 ?
C13 C12 H12 119.9 ?
N2 C13 C12 121.8(4) ?
N2 C13 C14 115.6(4) ?
C12 C13 C14 122.6(4) ?
O6 C14 O5 125.0(4) y
O6 C14 C13 120.7(4) y
O5 C14 C13 114.3(4) y
N3 C15 C16 119.9(4) ?
N3 C15 H15 120.0 ?
C16 C15 H15 120.0 ?
C17 C16 C15 119.3(5) ?
C17 C16 H16 120.3 ?
C15 C16 H16 120.3 ?
C16 C17 C18 121.0(5) ?
C16 C17 H17 119.5 ?
C18 C17 H17 119.5 ?
C19 C18 C17 117.9(4) ?
C19 C18 C25 118.9(5) ?
C17 C18 C25 123.1(5) ?
N3 C19 C18 119.0(4) ?
N3 C19 C20 119.9(4) ?
C18 C19 C20 121.1(4) ?
N4 C20 C21 124.1(4) ?
N4 C20 C19 118.0(4) ?
C21 C20 C19 117.8(5) ?
C22 C21 C20 116.2(5) ?
C22 C21 C26 124.2(5) ?
C20 C21 C26 119.7(5) ?
C23 C22 C21 120.6(5) ?
C23 C22 H22 119.7 ?
C21 C22 H22 119.7 ?
C22 C23 C24 118.2(5) ?
C22 C23 H23 120.9 ?
C24 C23 H23 120.9 ?
N4 C24 C23 124.9(5) ?
N4 C24 H24 117.5 ?
C23 C24 H24 117.5 ?
C26 C25 C18 120.3(5) ?
C26 C25 H25 119.8 ?
C18 C25 H25 119.8 ?
C25 C26 C21 122.1(5) ?
C25 C26 H26 118.9 ?
C21 C26 H26 118.9 ?
N5 C27 C28 124.5(5) ?
N5 C27 H27 117.8 ?
C28 C27 H27 117.8 ?
C29 C28 C27 118.8(5) ?
C29 C28 H28 120.6 ?
C27 C28 H28 120.6 ?
C28 C29 C30 119.5(5) ?
C28 C29 H29 120.3 ?
C30 C29 H29 120.3 ?
C29 C30 C31 117.7(4) ?
C29 C30 C37 122.2(5) ?
C31 C30 C37 120.0(5) ?
N5 C31 C30 122.7(4) ?
N5 C31 C32 118.7(4) ?
C30 C31 C32 118.6(4) ?
N6 C32 C33 121.6(4) ?
N6 C32 C31 119.1(4) ?
C33 C32 C31 119.3(5) ?
C34 C33 C32 118.4(5) ?
C34 C33 C38 121.9(5) ?
C32 C33 C38 119.7(5) ?
C35 C34 C33 120.2(5) ?
C35 C34 H34 119.9 ?
C33 C34 H34 119.9 ?
C34 C35 C36 117.7(5) ?
C34 C35 H35 121.2 ?
C36 C35 H35 121.2 ?
N6 C36 C35 124.8(5) ?
N6 C36 H36 117.6 ?
C35 C36 H36 117.6 ?
C38 C37 C30 121.0(5) ?
C38 C37 H37 119.5 ?
C30 C37 H37 119.5 ?
C37 C38 C33 121.3(5) ?
C37 C38 H38 119.3 ?
C33 C38 H38 119.3 ?
O9 C39 C40 107.6(5) ?
O9 C39 H39A 110.2 ?
C40 C39 H39A 110.2 ?
O9 C39 H39B 110.2 ?
C40 C39 H39B 110.2 ?
H39A C39 H39B 108.5 ?
C39 C40 H40A 109.5 ?
C39 C40 H40B 109.5 ?
H40A C40 H40B 109.5 ?
C39 C40 H40C 109.5 ?
H40A C40 H40C 109.5 ?
H40B C40 H40C 109.5 ?

loop_
_geom_bond_atom_site_label_1
_geom_bond_atom_site_label_2
_geom_bond_distance
_geom_bond_publ_flag
N1 C2 1.337(5) ?
N1 C6 1.351(4) ?
N2 C9 1.317(5) ?
N2 C13 1.344(4) ?
N3 C15 1.319(5) ?
N3 C19 1.355(5) ?
N3 H3A 0.86 ?
N4 C24 1.332(5) ?
N4 C20 1.340(5) ?
N5 C27 1.322(5) ?
N5 C31 1.352(5) ?
N6 C36 1.333(5) ?
N6 C32 1.350(5) ?
O1 C1 1.196(5) y
O2 C1 1.309(5) y
O2 H2 0.82 ?
O3 C7 1.213(5) y
O4 C7 1.281(4) y
O4 H4 0.82 ?
O5 C14 1.289(4) n
O6 C14 1.222(5) n
O7 C8 1.321(5) y
O7 H7 0.82 ?
O8 C8 1.206(5) y
O9 C39 1.415(6) ?
O9 H9 0.82 ?
O10 H1 0.868(18) ?
O10 H6 0.836(18) ?
C1 C2 1.496(5) ?
C2 C3 1.383(5) ?
C3 C4 1.374(5) ?
C3 H3 0.93 ?
C4 C5 1.364(6) ?
C4 H4A 0.93 ?
C5 C6 1.395(5) ?
C5 H5 0.93 ?
C6 C7 1.503(6) ?
C8 C9 1.498(6) ?
C9 C10 1.382(6) ?
C10 C11 1.375(5) ?
C10 H10 0.93 ?
C11 C12 1.370(5) ?
C11 H11 0.93 ?
C12 C13 1.378(5) ?
C12 H12 0.93 ?
C13 C14 1.502(6) ?
C15 C16 1.385(6) ?
C15 H15 0.93 ?
C16 C17 1.349(6) ?
C16 H16 0.9300 ?
C17 C18 1.400(6) ?
C17 H17 0.93 ?
C18 C19 1.391(5) ?
C18 C25 1.426(6) ?
C19 C20 1.434(5) ?
C20 C21 1.407(5) ?
C21 C22 1.403(6) ?
C21 C26 1.412(6) ?
C22 C23 1.348(6) ?
C22 H22 0.93 ?
C23 C24 1.382(6) ?
C23 H23 0.93 ?
C24 H24 0.93 ?
C25 C26 1.339(6) ?
C25 H25 0.93 ?
C26 H26 0.93 ?
C27 C28 1.385(6) ?
C27 H27 0.93 ?
C28 C29 1.357(6) ?
C28 H28 0.93 ?
C29 C30 1.393(6) ?
C29 H29 0.93 ?
C30 C31 1.409(6) ?
C30 C37 1.429(6) ?
C31 C32 1.449(5) ?
C32 C33 1.408(5) ?
C33 C34 1.386(6) ?
C33 C38 1.427(6) ?
C34 C35 1.358(6) ?
C34 H34 0.93 ?
C35 C36 1.382(6) ?
C35 H35 0.93 ?
C36 H36 0.93 ?
C37 C38 1.336(6) ?
C37 H37 0.93 ?
C38 H38 0.93 ?
C39 C40 1.485(6) ?
C39 H39A 0.97 ?
C39 H39B 0.97 ?
C40 H40A 0.96 ?
C40 H40B 0.96 ?
C40 H40C 0.96 ?

loop_
_geom_hbond_atom_site_label_D
_geom_hbond_atom_site_label_H
_geom_hbond_atom_site_label_A
_geom_hbond_site_symmetry_A
_geom_hbond_distance_DH
_geom_hbond_distance_HA
_geom_hbond_distance_DA
_geom_hbond_angle_DHA
N3 H3A N5 2_645 0.86 2.08 2.863(5) 152
O2 H2 O10 3_666 0.82 1.74 2.549(4) 170
O4 H4 O5 1_565 0.82 1.64 2.440(4) 164
O7 H7 O9 2_545 0.82 1.93 2.686(5) 154
O7 H7 N2 . 0.82 2.17 2.662(4) 118
O9 H9 O6 2 0.82 1.96 2.768(5) 169
O9 H9 N2 2 0.82 2.41 2.850(5) 114
O10 H1 O1 . 0.868(18) 2.02(2) 2.869(5) 167(4)
O10 H6 O3 1_545 0.836(18) 2.23(4) 2.876(4) 134(4)
O10 H6 N1 1_545 0.836(18) 2.35(3) 3.041(5) 140(4)

loop_
_geom_torsion_atom_site_label_1
_geom_torsion_atom_site_label_2
_geom_torsion_atom_site_label_3
_geom_torsion_atom_site_label_4
_geom_torsion
C6 N1 C2 C3 -1.0(6)
C6 N1 C2 C1 177.3(3)
O1 C1 C2 N1 173.2(4)
O2 C1 C2 N1 -7.2(6)
O1 C1 C2 C3 -8.4(7)
O2 C1 C2 C3 171.2(4)
N1 C2 C3 C4 -1.4(6)
C1 C2 C3 C4 -179.7(4)
C2 C3 C4 C5 2.8(6)
C3 C4 C5 C6 -1.8(6)
C2 N1 C6 C5 2.1(6)
C2 N1 C6 C7 -177.0(4)
C4 C5 C6 N1 -0.7(6)
C4 C5 C6 C7 178.4(4)
N1 C6 C7 O3 -15.1(6)
C5 C6 C7 O3 165.8(4)
N1 C6 C7 O4 161.8(3)
C5 C6 C7 O4 -17.3(6)
C13 N2 C9 C10 2.0(6)
C13 N2 C9 C8 -178.8(4)
O8 C8 C9 N2 173.6(5)
O7 C8 C9 N2 -5.9(6)
O8 C8 C9 C10 -7.3(7)
O7 C8 C9 C10 173.3(4)
N2 C9 C10 C11 -0.6(7)
C8 C9 C10 C11 -179.8(4)
C9 C10 C11 C12 -1.2(7)
C10 C11 C12 C13 1.6(7)
C9 N2 C13 C12 -1.6(6)
C9 N2 C13 C14 -180.0(4)
C11 C12 C13 N2 -0.2(7)
C11 C12 C13 C14 178.0(4)
N2 C13 C14 O6 7.1(6)
C12 C13 C14 O6 -171.3(4)
N2 C13 C14 O5 -172.9(4)
C12 C13 C14 O5 8.8(6)
C19 N3 C15 C16 -0.1(7)
N3 C15 C16 C17 -1.1(7)
C15 C16 C17 C18 1.4(7)
C16 C17 C18 C19 -0.5(7)
C16 C17 C18 C25 -179.8(5)
C15 N3 C19 C18 1.0(6)
C15 N3 C19 C20 -178.5(4)
C17 C18 C19 N3 -0.6(6)
C25 C18 C19 N3 178.7(4)
C17 C18 C19 C20 178.8(4)
C25 C18 C19 C20 -1.8(7)
C24 N4 C20 C21 0.3(7)
C24 N4 C20 C19 177.4(4)
N3 C19 C20 N4 2.8(6)
C18 C19 C20 N4 -176.6(4)
N3 C19 C20 C21 -179.8(4)
C18 C19 C20 C21 0.7(6)
N4 C20 C21 C22 -1.6(7)
C19 C20 C21 C22 -178.7(4)
N4 C20 C21 C26 177.7(5)
C19 C20 C21 C26 0.6(7)
C20 C21 C22 C23 2.1(7)
C26 C21 C22 C23 -177.2(5)
C21 C22 C23 C24 -1.3(8)
C20 N4 C24 C23 0.6(7)
C22 C23 C24 N4 -0.1(8)
C19 C18 C25 C26 1.7(7)
C17 C18 C25 C26 -179.0(5)
C18 C25 C26 C21 -0.4(8)
C22 C21 C26 C25 178.5(5)
C20 C21 C26 C25 -0.8(8)
C31 N5 C27 C28 1.3(7)
N5 C27 C28 C29 -1.1(8)
C27 C28 C29 C30 -0.8(7)
C28 C29 C30 C31 2.3(7)
C28 C29 C30 C37 -177.2(4)
C27 N5 C31 C30 0.4(6)
C27 N5 C31 C32 -179.1(4)
C29 C30 C31 N5 -2.2(7)
C37 C30 C31 N5 177.3(4)
C29 C30 C31 C32 177.4(4)
C37 C30 C31 C32 -3.1(6)
C36 N6 C32 C33 -0.8(6)
C36 N6 C32 C31 179.8(4)
N5 C31 C32 N6 3.1(6)
C30 C31 C32 N6 -176.4(4)
N5 C31 C32 C33 -176.3(4)
C30 C31 C32 C33 4.1(6)
N6 C32 C33 C34 -1.1(7)
C31 C32 C33 C34 178.3(4)
N6 C32 C33 C38 178.0(4)
C31 C32 C33 C38 -2.6(6)
C32 C33 C34 C35 2.1(7)
C38 C33 C34 C35 -177.0(5)
C33 C34 C35 C36 -1.2(7)
C32 N6 C36 C35 1.8(7)
C34 C35 C36 N6 -0.9(7)
C29 C30 C37 C38 -180.0(5)
C31 C30 C37 C38 0.6(7)
C30 C37 C38 C33 1.1(8)
C34 C33 C38 C37 179.0(5)
C32 C33 C38 C37 0.0(7)

loop_
_cod_related_entry_id
_cod_related_entry_database
_cod_related_entry_code
1 ChemSpider 21128857
